data_2312990
loop_
_publ_author_name
'Peloquin, Andrew J.'
'McMillen, Colin D.'
'Pennington, William T.'

_publ_section_title
;
 Halogen and hydrogen bonding of 3,6-bis(pyridin-2-yl)-1,2,4,5-tetrazine
 and 3,6-bis(pyridin-4-yl)-1,2,4,5-tetrazine.
;
_journal_coeditor_code QF3073
_journal_issue 'Pt 7'
_journal_name_full 'Acta crystallographica. Section C, Structural chemistry'
_journal_page_first 351
_journal_page_last 357
_journal_paper_doi 10.1107/S2053229626005814
_journal_volume 82
_journal_year 2026
_chemical_formula_iupac 'C12 H8 N6, C6 H6 O2'
_chemical_formula_moiety 'C6 H6 O2, C12 H8 N6'
_chemical_formula_sum 'C18 H14 N6 O2'
_chemical_formula_weight 346.351
_chemical_name_common
;
3,6-Bis(pyyridin-4-yl)-1,2,4,5-tetrazine--hydroquinine (1/1)
;
_chemical_name_systematic
;
3,6-Bis(pyyridin-4-yl)-1,2,4,5-tetrazine--benzene-1,4-diol (1/1)
;
_space_group_crystal_system triclinic
_space_group_IT_number 2
_space_group_name_Hall '-P 1'
_space_group_name_H-M_alt 'P -1'
_audit_creation_method
;
Olex2 1.5
(compiled 2025.07.13 svn.rb7424aed for OlexSys, GUI svn.r7314)
;
_cell_angle_alpha 92.51(5)
_cell_angle_beta 94.87(6)
_cell_angle_gamma 107.29(10)
_cell_formula_units_Z 1
_cell_length_a 6.836(10)
_cell_length_b 6.973(10)
_cell_length_c 8.556(12)
_cell_measurement_reflns_used 9922
_cell_measurement_temperature 100(2)
_cell_measurement_theta_max 27.11
_cell_measurement_theta_min 2.39
_cell_volume 387.0(10)
_computing_cell_refinement
;
SAINT (Bruker, 2017)
;
_computing_data_collection
;
APEX3 (Bruker, 2017)
;
_computing_data_reduction
;
SAINT (Bruker, 2017)
;
_computing_molecular_graphics
;
Mercury (Macrae <i>et al.</i>, 2020)
;
_computing_publication_material
;
OLEX2 (Dolomanov <i>et al.</i>, 2009)
;
_computing_structure_refinement
;
SHELXL2018 (Sheldrick, 2015<i>b</i>)
;
_computing_structure_solution
;
SHELXT2018 (Sheldrick, 2015<i>a</i>)
;
_diffrn_ambient_temperature 100.00
_diffrn_measured_fraction_theta_full 0.9971
_diffrn_measured_fraction_theta_max 0.9937
_diffrn_measurement_device_type 'Bruker D8 VENTURE PHOTON 2'
_diffrn_measurement_method '\f and \w scans'
_diffrn_radiation_type MoK\a
_diffrn_radiation_wavelength 0.71073
_diffrn_reflns_av_R_equivalents 0.0294
_diffrn_reflns_av_unetI/netI 0.0151
_diffrn_reflns_limit_h_max 8
_diffrn_reflns_limit_h_min -8
_diffrn_reflns_limit_k_max 8
_diffrn_reflns_limit_k_min -8
_diffrn_reflns_limit_l_max 10
_diffrn_reflns_limit_l_min -10
_diffrn_reflns_number 13428
_diffrn_reflns_theta_full 25.2417
_diffrn_reflns_theta_max 26.46
_diffrn_reflns_theta_min 2.40
_diffrn_source 'Incoatec I\mS'
_diffrn_source_current 1.0
_diffrn_source_power 0.05
_diffrn_source_voltage 50.0
_diffrn_standards_number 0
_exptl_absorpt_coefficient_mu 0.103
_exptl_absorpt_correction_T_max 0.7455
_exptl_absorpt_correction_T_min 0.7011
_exptl_absorpt_correction_type multi-scan
_exptl_absorpt_process_details
;
(SADABS; Bruker, 2017)
;
_exptl_crystal_colour red
_exptl_crystal_density_diffrn 1.486
_exptl_crystal_density_method 'not measured'
_exptl_crystal_description plate
_exptl_crystal_F_000 180.124
_exptl_crystal_size_max 0.432
_exptl_crystal_size_mid 0.292
_exptl_crystal_size_min 0.182
_refine_diff_density_max 0.2863
_refine_diff_density_min -0.1890
_refine_ls_goodness_of_fit_ref 1.1332
_refine_ls_hydrogen_treatment mixed
_refine_ls_matrix_type full
_refine_ls_number_constraints 12
_refine_ls_number_parameters 122
_refine_ls_number_reflns 1588
_refine_ls_number_restraints 0
_refine_ls_restrained_S_all 1.1332
_refine_ls_R_factor_all 0.0359
_refine_ls_R_factor_gt 0.0337
_refine_ls_shift/su_max 0.0002
_refine_ls_shift/su_mean 0.0001
_refine_ls_structure_factor_coef Fsqd
_refine_ls_weighting_details 'w=1/[\s^2^(Fo^2^)+(0.0454P)^2^+0.1275P] where P=(Fo^2^+2Fc^2^)/3'
_refine_ls_weighting_scheme calc
_refine_ls_wR_factor_gt 0.0929
_refine_ls_wR_factor_ref 0.0950
_reflns_number_gt 1473
_reflns_number_total 1588
_reflns_threshold_expression I>=2u(I)
_cod_data_source_file qf3073sup1.cif
_cod_data_source_block 7
_cod_original_sg_symbol_H-M P-1
_cod_database_code 2312990

loop_
_space_group_symop_id
_space_group_symop_operation_xyz
1 x,y,z
2 -x,-y,-z

loop_
_atom_site_type_symbol
_atom_site_label
_atom_site_fract_x
_atom_site_fract_y
_atom_site_fract_z
_atom_site_U_iso_or_equiv
_atom_site_adp_type
_atom_site_occupancy
O O1 0.96180(13) 0.34834(13) 0.69165(9) 0.0228(2) Uani 1.000000
C C7 0.97656(17) 0.42334(16) 0.84330(13) 0.0175(3) Uani 1.000000
C C8 1.16718(17) 0.47294(16) 0.93212(13) 0.0182(3) Uani 1.000000
H H8 1.28221(17) 0.45387(16) 0.88595(13) 0.0218(3) Uiso 1.000000
C C9 1.19132(17) 0.54979(16) 1.08705(13) 0.0182(3) Uani 1.000000
H H9 1.32268(17) 0.58425(16) 1.14595(13) 0.0218(3) Uiso 1.000000
H H1O1 0.834(3) 0.329(3) 0.648(2) 0.046(5) Uiso 1.000000
N N2 0.19997(15) 0.01373(14) -0.01479(11) 0.0182(2) Uani 1.000000
N N1 0.06307(14) -0.04854(14) -0.13947(11) 0.0178(2) Uani 1.000000
N N3 0.58639(15) 0.26650(14) 0.51593(11) 0.0189(2) Uani 1.000000
C C1 0.13269(17) 0.06040(15) 0.12053(12) 0.0157(3) Uani 1.000000
C C2 0.28888(17) 0.13149(16) 0.25823(13) 0.0162(3) Uani 1.000000
C C3 0.23334(18) 0.17563(17) 0.40531(13) 0.0194(3) Uani 1.000000
H H3 0.09372(18) 0.16157(17) 0.42004(13) 0.0233(3) Uiso 1.000000
C C4 0.38641(18) 0.24051(17) 0.52962(13) 0.0204(3) Uani 1.000000
H H4 0.34753(18) 0.26812(17) 0.63016(13) 0.0245(3) Uiso 1.000000
C C5 0.63718(18) 0.22613(17) 0.37365(13) 0.0199(3) Uani 1.000000
H H5 0.77853(18) 0.24602(17) 0.36150(13) 0.0238(3) Uiso 1.000000
C C6 0.49512(17) 0.15677(17) 0.24262(13) 0.0187(3) Uani 1.000000
H H6 0.53820(17) 0.12717(17) 0.14413(13) 0.0224(3) Uiso 1.000000

loop_
_atom_site_aniso_label
_atom_site_aniso_U_11
_atom_site_aniso_U_22
_atom_site_aniso_U_33
_atom_site_aniso_U_12
_atom_site_aniso_U_13
_atom_site_aniso_U_23
O1 0.0210(5) 0.0311(5) 0.0144(4) 0.0071(4) -0.0018(3) -0.0052(3)
C7 0.0211(6) 0.0165(5) 0.0139(5) 0.0047(4) 0.0000(4) -0.0002(4)
C8 0.0167(5) 0.0202(5) 0.0180(6) 0.0059(4) 0.0026(4) 0.0008(4)
C9 0.0171(5) 0.0181(5) 0.0177(6) 0.0042(4) -0.0026(4) 0.0005(4)
N2 0.0179(5) 0.0219(5) 0.0146(5) 0.0069(4) -0.0003(4) -0.0013(4)
N1 0.0171(5) 0.0214(5) 0.0146(5) 0.0065(4) -0.0005(4) -0.0013(4)
N3 0.0201(5) 0.0199(5) 0.0160(5) 0.0059(4) -0.0010(4) 0.0000(4)
C1 0.0174(5) 0.0151(5) 0.0152(6) 0.0056(4) 0.0016(4) 0.0012(4)
C2 0.0184(6) 0.0148(5) 0.0150(5) 0.0051(4) 0.0002(4) 0.0011(4)
C3 0.0179(5) 0.0238(6) 0.0175(6) 0.0078(4) 0.0021(4) 0.0002(4)
C4 0.0229(6) 0.0247(6) 0.0142(5) 0.0086(5) 0.0015(4) -0.0015(4)
C5 0.0171(5) 0.0243(6) 0.0176(6) 0.0059(4) 0.0005(4) 0.0002(4)
C6 0.0184(6) 0.0228(6) 0.0152(5) 0.0067(4) 0.0022(4) 0.0001(4)

loop_
_atom_type_symbol
_atom_type_scat_Cromer_Mann_a1
_atom_type_scat_Cromer_Mann_a2
_atom_type_scat_Cromer_Mann_a3
_atom_type_scat_Cromer_Mann_a4
_atom_type_scat_Cromer_Mann_b1
_atom_type_scat_Cromer_Mann_b2
_atom_type_scat_Cromer_Mann_b3
_atom_type_scat_Cromer_Mann_b4
_atom_type_scat_Cromer_Mann_c
_atom_type_scat_dispersion_source
_atom_type_scat_dispersion_real
_atom_type_scat_dispersion_imag
_atom_type_scat_source
C 2.31000 1.02000 1.58860 0.86500 20.84390 10.20750 0.56870 51.65120 0.21560 'Brennan, Cowan, Rev. Sci. Instrum., 1992, 63, 850' 0.00313 0.00162 'International Tables Volume C Table 6.1.1.4 (pp. 500-502)'
H 0.49300 0.32291 0.14019 0.04081 10.51090 26.12570 3.14236 57.79970 0.00304 'Brennan, Cowan, Rev. Sci. Instrum., 1992, 63, 850' 0.00000 0.00000 'International Tables Volume C Table 6.1.1.4 (pp. 500-502)'
N 12.21260 3.13220 2.01250 1.16630 0.00570 9.89330 28.99750 0.58260 -11.52900 'Brennan, Cowan, Rev. Sci. Instrum., 1992, 63, 850' 0.00612 0.00332 'International Tables Volume C Table 6.1.1.4 (pp. 500-502)'
O 3.04850 2.28680 1.54630 0.86700 13.27710 5.70110 0.32390 32.90890 0.25080 'Brennan, Cowan, Rev. Sci. Instrum., 1992, 63, 850' 0.01085 0.00610 'International Tables Volume C Table 6.1.1.4 (pp. 500-502)'

loop_
_geom_angle_atom_site_label_1
_geom_angle_atom_site_label_2
_geom_angle_atom_site_label_3
_geom_angle_site_symmetry_1
_geom_angle_site_symmetry_3
_geom_angle
_geom_angle_publ_flag
H1O1 O1 C7 . . 108.7(12) ?
C8 C7 O1 . . 118.30(10) ?
C9 C7 O1 2_767 . 122.71(10) ?
C9 C7 C8 2_767 . 118.99(10) ?
H8 C8 C7 . . 119.59(7) ?
C9 C8 C7 . . 120.83(10) ?
C9 C8 H8 . . 119.59(7) ?
C8 C9 C7 . 2_767 120.18(10) ?
H9 C9 C7 . 2_767 119.91(7) ?
H9 C9 C8 . . 119.91(7) ?
C1 N2 N1 . . 117.74(10) ?
C1 N1 N2 2 . 117.20(10) ?
C5 N3 C4 . . 117.09(10) ?
N1 C1 N2 2 . 125.06(10) ?
C2 C1 N2 . . 116.82(10) ?
C2 C1 N1 . 2 118.11(10) ?
C3 C2 C1 . . 121.20(10) ?
C6 C2 C1 . . 120.30(10) ?
C6 C2 C3 . . 118.49(10) ?
H3 C3 C2 . . 120.77(7) ?
C4 C3 C2 . . 118.45(10) ?
C4 C3 H3 . . 120.77(7) ?
C3 C4 N3 . . 123.63(11) ?
H4 C4 N3 . . 118.18(6) ?
H4 C4 C3 . . 118.18(7) ?
H5 C5 N3 . . 118.17(6) ?
C6 C5 N3 . . 123.65(11) ?
C6 C5 H5 . . 118.17(7) ?
C5 C6 C2 . . 118.66(11) ?
H6 C6 C2 . . 120.67(6) ?
H6 C6 C5 . . 120.67(7) ?

loop_
_geom_bond_atom_site_label_1
_geom_bond_atom_site_label_2
_geom_bond_site_symmetry_2
_geom_bond_distance
_geom_bond_publ_flag
O1 C7 . 1.362(2) ?
O1 H1O1 . 0.89(2) ?
C7 C8 . 1.391(2) ?
C7 C9 2_767 1.393(2) ?
C8 H8 . 0.9500 ?
C8 C9 . 1.386(2) ?
C9 H9 . 0.9500 ?
N2 N1 . 1.323(2) ?
N2 C1 . 1.343(2) ?
N1 C1 2 1.340(2) ?
N3 C4 . 1.341(3) ?
N3 C5 . 1.335(2) ?
C1 C2 . 1.481(2) ?
C2 C3 . 1.393(2) ?
C2 C6 . 1.387(3) ?
C3 H3 . 0.9500 ?
C3 C4 . 1.385(2) ?
C4 H4 . 0.9500 ?
C5 H5 . 0.9500 ?
C5 C6 . 1.387(2) ?
C6 H6 . 0.9500 ?

loop_
_geom_hbond_atom_site_label_D
_geom_hbond_atom_site_label_H
_geom_hbond_atom_site_label_A
_geom_hbond_site_symmetry_A
_geom_hbond_distance_DH
_geom_hbond_distance_HA
_geom_hbond_distance_DA
_geom_hbond_angle_DHA
O1 H1O1 N3 . 0.89(2) 1.88(2) 2.752(4) 167.1(17)
C6 H6 N2 2_655 0.9500 2.585(3) 3.394(4) 143.27(3)

loop_
_geom_torsion_atom_site_label_1
_geom_torsion_atom_site_label_2
_geom_torsion_atom_site_label_3
_geom_torsion_atom_site_label_4
_geom_torsion_site_symmetry_1
_geom_torsion_site_symmetry_2
_geom_torsion_site_symmetry_3
_geom_torsion_site_symmetry_4
_geom_torsion
_geom_torsion_publ_flag
O1 C7 C8 C9 . . . . -179.98(10) ?
O1 C7 C9 C8 . . 2_767 2_767 179.95(11) ?
C7 C8 C9 C7 . . . 2_767 0.63(11) ?
C8 C7 C9 C8 . . 2_767 2_767 0.62(10) ?
C8 C9 C7 O1 . . 2_767 2_767 -179.95(10) ?
C8 C9 C7 C8 . . 2_767 2_767 -0.62(10) ?
C9 C7 C8 C9 2_767 . . . -0.62(10) ?
N2 N1 C1 N2 . . 2 2 0.11(10) ?
N2 N1 C1 C2 . . 2 2 -179.47(10) ?
N2 C1 N1 N2 . . 2 2 -0.11(11) ?
N2 C1 C2 C3 . . . . -177.31(10) ?
N2 C1 C2 C6 . . . . 3.11(11) ?
N1 N2 C1 N1 . . . 2 0.12(10) ?
N1 N2 C1 C2 . . . . -179.47(10) ?
N1 C1 C2 C3 2 . . . 3.07(12) ?
N1 C1 C2 C6 2 . . . -176.51(11) ?
N3 C4 C3 C2 . . . . 1.12(13) ?
N3 C5 C6 C2 . . . . 1.42(13) ?
C1 N2 N1 C1 . . . 2 -0.11(9) ?
C1 C2 C3 C4 . . . . 179.68(11) ?
C1 C2 C6 C5 . . . . 179.15(11) ?
C2 C1 N1 N2 . . 2 2 179.47(10) ?
C3 C2 C6 C5 . . . . -0.44(12) ?
C3 C4 N3 C5 . . . . -0.21(14) ?
C4 N3 C5 C6 . . . . -1.09(12) ?
C4 C3 C2 C6 . . . . -0.74(13) ?

_cod_database_fobs_code 2312990
